data_4071977
loop_
_publ_author_name
'Schnitzler, Verena'
'Nonglaton, Guillaume'
'Roussi\`ere, H\'el\`ene'
'Maillet, C\'eline'
'Evain, Michel'
'Janvier, Pascal'
'Bujoli, Bruno'
'Petit, Marc'

_publ_section_title
;
 Nitrogen-Based Chirality Effects in Novel Mixed Phosphorus/Nitrogen
 Ligands Applied to Palladium-Catalyzed Allylic Substitutions
;
_journal_issue 22
_journal_name_full Organometallics
_journal_page_first 5997
_journal_paper_doi 10.1021/om800498a
_journal_volume 27
_journal_year 2008
_chemical_absolute_configuration ad
_chemical_formula_moiety 'C28 H26 Br2 N2 P S, C4 H2 O6, 3(H2 O)'
_chemical_formula_sum 'C32 H38 Br2 N2 O9 P S'
_chemical_formula_weight 818.5
_chemical_name_systematic ' ?'
_space_group_IT_number 19
_symmetry_cell_setting orthorhombic
_symmetry_space_group_name_Hall 'P 2ac 2ab'
_symmetry_space_group_name_H-M 'P 21 21 21'
_cell_angle_alpha 90
_cell_angle_beta 90
_cell_angle_gamma 90
_cell_formula_units_Z 4
_cell_length_a 7.0672(3)
_cell_length_b 11.0184(13)
_cell_length_c 46.319(5)
_cell_measurement_temperature 293
_cell_volume 3606.8(6)
_computing_publication_material '(Jana2000; Petricek and Dusek, 2000)'
_computing_structure_refinement '(Jana2000; Petricek and Dusek, 2000)'
_diffrn_ambient_temperature 293
_diffrn_measured_fraction_theta_full 0.99
_diffrn_measured_fraction_theta_max 0.98
_diffrn_measurement_device '95mm CCD camera on \k-goniostat'
_diffrn_measurement_device_type 'Nonius KappaCCD area-detector'
_diffrn_measurement_method '\f and \w'
_diffrn_radiation_monochromator graphite
_diffrn_radiation_source 'fine-focus sealed tube'
_diffrn_radiation_type 'Mo K\a'
_diffrn_radiation_wavelength 0.71069
_diffrn_reflns_av_R_equivalents 0.0568
_diffrn_reflns_av_sigmaI/netI 0.0644
_diffrn_reflns_limit_h_max 9
_diffrn_reflns_limit_h_min -7
_diffrn_reflns_limit_k_max 12
_diffrn_reflns_limit_k_min -14
_diffrn_reflns_limit_l_max 52
_diffrn_reflns_limit_l_min -60
_diffrn_reflns_number 24037
_diffrn_reflns_theta_full 27.49
_diffrn_reflns_theta_max 27.49
_diffrn_reflns_theta_min 5.01
_exptl_absorpt_coefficient_mu 2.402
_exptl_absorpt_correction_T_max 0.944
_exptl_absorpt_correction_T_min 0.715
_exptl_absorpt_correction_type gaussian
_exptl_absorpt_process_details '(Jana2000; Petricek and Dusek, 2000)'
_exptl_crystal_colour colourless
_exptl_crystal_density_diffrn 1.5068(2)
_exptl_crystal_description block
_exptl_crystal_F_000 1628
_exptl_crystal_size_max 0.24
_exptl_crystal_size_mid 0.05
_exptl_crystal_size_min 0.02
_refine_diff_density_max 1.01
_refine_diff_density_min -0.66
_refine_ls_abs_structure_details 'Flack H D (1983), Acta Cryst. A39, 876-881'
_refine_ls_extinction_method none
_refine_ls_goodness_of_fit_gt 1.29
_refine_ls_goodness_of_fit_ref 1.17
_refine_ls_hydrogen_treatment constr
_refine_ls_number_parameters 425
_refine_ls_number_reflns 8056
_refine_ls_R_factor_all 0.1060
_refine_ls_R_factor_gt 0.0517
_refine_ls_shift/su_max 0.0006
_refine_ls_shift/su_mean 0.0001
_refine_ls_structure_factor_coef Fsqd
_refine_ls_weighting_details w=1/(\s^2^(I)+0.001936I^2^)
_refine_ls_weighting_scheme sigma
_refine_ls_wR_factor_gt 0.0918
_refine_ls_wR_factor_ref 0.1047
_reflns_number_gt 5213
_reflns_number_total 8056
_reflns_threshold_expression I>2\s(I)
_cod_data_source_file om800498a_si_003.cif
_cod_data_source_block (I)
_cod_depositor_comments
;
The following automatic conversions were performed:

'_exptl_absorpt_correction_type' value 'Gaussian' changed to
'gaussian' according to
/home/saulius/struct/CIF-dictionaries/cif_core.dic dictionary named
'cif_core.dic' version 2.4.1 from 2010-06-29.

Automatic conversion script
Id: cif_fix_values 1715 2011-07-08 13:25:40Z adriana 
;
_cod_original_formula_sum 'C32 H38 Br2 N2 O9 P1 S1'
_cod_database_code 4071977

loop_
_symmetry_equiv_pos_site_id
_symmetry_equiv_pos_as_xyz
1 x,y,z
2 1/2-x,-y,1/2+z
3 1/2+x,1/2-y,-z
4 -x,1/2+y,1/2-z

loop_
_atom_site_label
_atom_site_type_symbol
_atom_site_fract_x
_atom_site_fract_y
_atom_site_fract_z
_atom_site_adp_type
_atom_site_U_iso_or_equiv
_atom_site_symmetry_multiplicity
_atom_site_occupancy
_atom_site_calc_flag
Br1 Br 0.56624(9) -0.07498(5) 0.160221(13) Uani 0.0809(2) 4 1 d
Br2 Br -0.05417(9) 0.98632(4) 0.081912(11) Uani 0.0740(2) 4 1 d
P1 P 0.18184(14) 0.46825(10) 0.18120(2) Uani 0.0349(3) 4 1 d
S1 S -0.02423(16) 0.35686(12) 0.17357(3) Uani 0.0549(4) 4 1 d
N1 N 0.3148(4) 0.4983(3) 0.15252(6) Uani 0.0298(9) 4 1 d
C1 C 0.2376(5) 0.4880(3) 0.12304(7) Uani 0.0296(11) 4 1 d
C2 C 0.3762(5) 0.4156(3) 0.10373(7) Uani 0.0306(12) 4 1 d
N2 N 0.2837(4) 0.4034(3) 0.07426(6) Uani 0.0351(10) 4 1 d
C3 C 0.4972(5) 0.5583(4) 0.15618(8) Uani 0.0412(13) 4 1 d
C4 C 0.3834(7) 0.3206(4) 0.05433(9) Uani 0.0541(17) 4 1 d
C5 C 0.4216(6) 0.2929(3) 0.11650(8) Uani 0.0330(12) 4 1 d
C6 C 0.6044(6) 0.2663(4) 0.12431(9) Uani 0.0399(14) 4 1 d
C7 C 0.6489(6) 0.1556(4) 0.13707(9) Uani 0.0478(15) 4 1 d
C8 C 0.5085(7) 0.0743(4) 0.14172(8) Uani 0.0455(15) 4 1 d
C9 C 0.3237(6) 0.0963(4) 0.13350(9) Uani 0.0485(16) 4 1 d
C10 C 0.2814(6) 0.2074(4) 0.12088(8) Uani 0.0389(14) 4 1 d
C11 C 0.1731(5) 0.6086(3) 0.11144(7) Uani 0.0309(12) 4 1 d
C12 C 0.2943(6) 0.6928(4) 0.09846(8) Uani 0.0386(13) 4 1 d
C13 C 0.2262(7) 0.8053(4) 0.08974(9) Uani 0.0486(16) 4 1 d
C14 C 0.0411(8) 0.8340(4) 0.09402(9) Uani 0.0467(15) 4 1 d
C15 C -0.0814(7) 0.7528(4) 0.10645(9) Uani 0.0498(16) 4 1 d
C16 C -0.0149(6) 0.6419(4) 0.11509(8) Uani 0.0416(14) 4 1 d
C17 C 0.0907(6) 0.6102(4) 0.19560(9) Uani 0.0450(14) 4 1 d
C18 C 0.1321(7) 0.7206(4) 0.18341(10) Uani 0.0524(17) 4 1 d
C19 C 0.0511(8) 0.8246(5) 0.19369(11) Uani 0.070(2) 4 1 d
C20 C -0.0695(9) 0.8212(7) 0.21584(16) Uani 0.091(3) 4 1 d
C21 C -0.1157(8) 0.7139(7) 0.22854(14) Uani 0.094(3) 4 1 d
C22 C -0.0354(7) 0.6068(6) 0.21849(11) Uani 0.076(2) 4 1 d
C23 C 0.3527(5) 0.4106(4) 0.20669(8) Uani 0.0371(13) 4 1 d
C24 C 0.4108(6) 0.4720(4) 0.23058(9) Uani 0.0528(16) 4 1 d
C25 C 0.5461(7) 0.4231(5) 0.24872(10) Uani 0.068(2) 4 1 d
C26 C 0.6220(7) 0.3132(6) 0.24282(12) Uani 0.070(2) 4 1 d
C27 C 0.5648(7) 0.2504(5) 0.21906(12) Uani 0.0674(19) 4 1 d
C28 C 0.4284(7) 0.2973(4) 0.20102(9) Uani 0.0538(16) 4 1 d
C29 C -0.2604(5) 0.5028(4) -0.00991(8) Uani 0.0329(12) 4 1 d
C30 C -0.0471(4) 0.5045(3) -0.00886(8) Uani 0.0300(11) 4 1 d
C31 C 0.0261(4) 0.5944(3) 0.01341(7) Uani 0.0274(11) 4 1 d
C32 C 0.2403(5) 0.5989(3) 0.01296(9) Uani 0.0294(12) 4 1 d
O33 O -0.3471(4) 0.4097(3) -0.00548(7) Uani 0.0516(11) 4 1 d
O34 O -0.3357(3) 0.6076(2) -0.01550(6) Uani 0.0382(9) 4 1 d
O35 O 0.0220(3) 0.3858(2) -0.00279(6) Uani 0.0409(9) 4 1 d
O36 O 0.3125(3) 0.6198(2) -0.01182(5) Uani 0.0344(8) 4 1 d
O37 O 0.3336(3) 0.5843(3) 0.03520(5) Uani 0.0395(9) 4 1 d
O38 O -0.0444(3) 0.5663(2) 0.04135(5) Uani 0.0407(9) 4 1 d
O39 O -0.3421(4) 0.7131(3) 0.05117(6) Uani 0.0486(10) 4 1 d
O40 O -0.1004(4) 0.3585(3) 0.07298(6) Uani 0.0543(11) 4 1 d
O41 O -0.1573(4) 0.1974(2) 0.02921(7) Uani 0.0511(10) 4 1 d
H1 H 0.1201 0.4427 0.1242 Uiso 0.0356 4 1 d
H2 H 0.4974 0.4563 0.102 Uiso 0.0367 4 1 d
H3 H 0.5129 0.5817 0.1762 Uiso 0.0495 4 1 d
H4 H 0.5978 0.503 0.1507 Uiso 0.0495 4 1 d
H5 H 0.5021 0.63 0.1441 Uiso 0.0495 4 1 d
H6 H 0.3139 0.3153 0.0363 Uiso 0.065 4 1 d
H7 H 0.5096 0.3514 0.0506 Uiso 0.065 4 1 d
H8 H 0.392 0.2406 0.063 Uiso 0.065 4 1 d
H9 H 0.7025 0.3261 0.1208 Uiso 0.0478 4 1 d
H10 H 0.7772 0.1351 0.1427 Uiso 0.0574 4 1 d
H11 H 0.2264 0.0355 0.1365 Uiso 0.0582 4 1 d
H12 H 0.1526 0.2255 0.1151 Uiso 0.0467 4 1 d
H13 H 0.4266 0.673 0.0955 Uiso 0.0464 4 1 d
H14 H 0.3085 0.8643 0.0806 Uiso 0.0583 4 1 d
H15 H -0.2136 0.7736 0.1091 Uiso 0.0598 4 1 d
H16 H -0.103 0.5857 0.124 Uiso 0.0499 4 1 d
H17 H 0.2196 0.7252 0.1673 Uiso 0.0628 4 1 d
H18 H 0.08 0.9027 0.1851 Uiso 0.0844 4 1 d
H19 H -0.1237 0.8968 0.2227 Uiso 0.1089 4 1 d
H20 H -0.2045 0.7138 0.2445 Uiso 0.1126 4 1 d
H21 H -0.0673 0.5298 0.2274 Uiso 0.0914 4 1 d
H22 H 0.3556 0.5507 0.2347 Uiso 0.0633 4 1 d
H23 H 0.5882 0.4664 0.2658 Uiso 0.0819 4 1 d
H24 H 0.7171 0.2795 0.2556 Uiso 0.0839 4 1 d
H25 H 0.6214 0.1721 0.215 Uiso 0.0809 4 1 d
H26 H 0.3859 0.251 0.1844 Uiso 0.0646 4 1 d
H27 H 0.002 0.5255 -0.0278 Uiso 0.036 4 1 d
H28 H -0.0238 0.6749 0.0097 Uiso 0.0328 4 1 d

loop_
_atom_site_aniso_label
_atom_site_aniso_type_symbol
_atom_site_aniso_U_11
_atom_site_aniso_U_22
_atom_site_aniso_U_33
_atom_site_aniso_U_12
_atom_site_aniso_U_13
_atom_site_aniso_U_23
Br1 Br 0.1058(5) 0.0475(3) 0.0894(4) 0.0155(3) -0.0110(4) 0.0195(3)
Br2 Br 0.1057(4) 0.0493(3) 0.0669(3) 0.0290(3) -0.0234(3) -0.0028(3)
P1 P 0.0306(5) 0.0467(6) 0.0274(5) -0.0051(5) 0.0021(4) 0.0021(5)
S1 S 0.0433(6) 0.0730(8) 0.0485(7) -0.0248(6) 0.0026(5) 0.0046(6)
N1 N 0.0242(15) 0.0428(18) 0.0223(15) -0.0064(16) -0.0011(12) 0.0024(15)
C1 C 0.0244(19) 0.038(2) 0.0261(19) -0.0061(18) 0.0014(15) 0.0010(18)
C2 C 0.030(2) 0.036(2) 0.0265(19) -0.0030(17) -0.0033(16) -0.0007(18)
N2 N 0.0417(19) 0.044(2) 0.0191(15) 0.0068(16) -0.0031(14) -0.0094(15)
C3 C 0.042(2) 0.046(2) 0.036(2) -0.0104(19) 0.0012(18) 0.002(2)
C4 C 0.071(3) 0.058(3) 0.034(2) 0.018(3) -0.003(2) -0.008(2)
C5 C 0.037(2) 0.036(2) 0.025(2) 0.003(2) -0.0019(18) 0.0001(17)
C6 C 0.038(3) 0.042(2) 0.039(2) 0.008(2) -0.002(2) 0.000(2)
C7 C 0.042(3) 0.053(3) 0.048(3) 0.009(2) -0.008(2) 0.001(2)
C8 C 0.065(3) 0.035(2) 0.036(2) 0.009(2) 0.000(2) 0.0010(19)
C9 C 0.050(3) 0.043(3) 0.052(3) -0.002(2) -0.006(2) 0.008(2)
C10 C 0.034(2) 0.041(2) 0.042(2) -0.005(2) -0.004(2) 0.003(2)
C11 C 0.031(2) 0.037(2) 0.0247(19) -0.0005(18) 0.0007(17) -0.0038(18)
C12 C 0.037(2) 0.040(2) 0.039(2) 0.005(2) 0.005(2) 0.000(2)
C13 C 0.062(3) 0.041(2) 0.043(3) -0.004(2) 0.006(2) 0.007(2)
C14 C 0.072(3) 0.038(2) 0.030(2) 0.019(3) -0.014(2) -0.0080(19)
C15 C 0.042(3) 0.058(3) 0.049(3) 0.019(2) -0.008(2) -0.009(2)
C16 C 0.039(2) 0.049(3) 0.037(2) -0.006(2) -0.0041(19) 0.000(2)
C17 C 0.039(2) 0.062(3) 0.034(2) 0.005(2) -0.002(2) -0.009(2)
C18 C 0.062(3) 0.052(3) 0.043(3) 0.012(2) 0.000(2) -0.004(2)
C19 C 0.078(4) 0.071(3) 0.062(3) 0.024(3) 0.001(3) -0.013(3)
C20 C 0.075(4) 0.092(5) 0.105(5) 0.036(4) 0.001(4) -0.035(4)
C21 C 0.061(4) 0.131(6) 0.090(5) 0.011(4) 0.036(3) -0.035(5)
C22 C 0.063(3) 0.095(4) 0.070(3) 0.002(3) 0.032(3) -0.010(3)
C23 C 0.035(2) 0.053(3) 0.023(2) -0.007(2) 0.0060(17) 0.011(2)
C24 C 0.061(3) 0.060(3) 0.038(2) -0.007(3) -0.009(2) 0.006(2)
C25 C 0.079(4) 0.081(4) 0.045(3) -0.019(3) -0.026(3) 0.006(3)
C26 C 0.049(3) 0.092(4) 0.068(4) -0.008(3) -0.019(3) 0.031(4)
C27 C 0.069(3) 0.069(3) 0.064(3) 0.012(3) -0.003(3) 0.020(3)
C28 C 0.061(3) 0.060(3) 0.040(3) 0.016(3) -0.006(2) 0.003(2)
C29 C 0.0246(19) 0.041(2) 0.033(2) -0.002(2) 0.0012(16) -0.005(2)
C30 C 0.0222(18) 0.034(2) 0.0338(19) -0.0001(19) 0.0009(16) -0.0010(17)
C31 C 0.0189(18) 0.0296(19) 0.034(2) 0.0054(16) -0.0026(16) 0.0013(17)
C32 C 0.0269(19) 0.0232(19) 0.038(2) 0.0028(16) -0.0047(19) 0.0004(18)
O33 O 0.0272(14) 0.0417(17) 0.086(2) -0.0077(14) -0.0039(15) 0.0113(17)
O34 O 0.0241(13) 0.0370(16) 0.0535(17) 0.0031(12) -0.0028(12) 0.0042(14)
O35 O 0.0244(14) 0.0310(14) 0.0672(19) 0.0064(12) 0.0005(13) -0.0040(13)
O36 O 0.0221(12) 0.0459(16) 0.0350(15) -0.0022(12) 0.0001(12) 0.0081(13)
O37 O 0.0277(13) 0.0560(17) 0.0349(15) -0.0053(14) -0.0083(12) 0.0068(14)
O38 O 0.0362(14) 0.0538(16) 0.0320(14) -0.0014(14) 0.0042(12) 0.0061(13)
O39 O 0.0327(15) 0.071(2) 0.0423(17) -0.0012(15) 0.0006(14) 0.0031(16)
O40 O 0.0483(18) 0.070(2) 0.0448(17) -0.0116(16) -0.0004(14) 0.0024(16)
O41 O 0.0456(17) 0.0412(16) 0.066(2) 0.0023(14) -0.0108(16) -0.0095(16)

loop_
_atom_type_symbol
_atom_type_scat_dispersion_real
_atom_type_scat_dispersion_imag
_atom_type_scat_source
_atom_type_scat_versus_stol_list
C 0.003 0.002 'International Tables Vol C Tables  4.2.6.8 and 6.1.1.1'
;
 stol     0.00    0.05    0.10    0.15    0.20    0.25    0.30    0.35    0.40  
  f      6.000   5.749   5.107   4.311   3.560   2.949   2.494   2.171   1.948  
 stol     0.45    0.50    0.55    0.60    0.65    0.70    0.75    0.80    0.85  
  f      1.794   1.685   1.603   1.537   1.479   1.426   1.374   1.322   1.271  
 stol     0.90    0.95    1.00    1.05    1.10    1.15    1.20    1.25    1.30  
  f      1.219   1.166   1.114   1.063   1.012   0.962   0.914   0.867   0.822  
 stol     1.35    1.40    1.45    1.50    1.55    1.60    1.65    1.70    1.75  
  f      0.778   0.736   0.697   0.659   0.622   0.588   0.556   0.525   0.495  
 stol     1.80    1.85    1.90    1.95    2.00    2.05    2.10    2.15    2.20  
  f      0.468   0.442   0.418   0.395   0.373   0.353   0.334   0.316   0.299  
 stol     2.25    2.30    2.35    2.40    2.45    2.50    2.55    2.60    2.65  
  f      0.283   0.268   0.254   0.241   0.228   0.216   0.205   0.195   0.185  
 stol     2.70    2.75    2.80    2.85    2.90    2.95    3.00    3.05    3.10  
  f      0.176   0.167   0.159   0.151   0.144   0.137   0.130   0.124   0.118  
 stol     3.15    3.20    3.25    3.30    3.35    3.40    3.45    3.50    3.55  
  f      0.113   0.107   0.102   0.098   0.093   0.089   0.085   0.081   0.078  
 stol     3.60    3.65    3.70    3.75    3.80    3.85    3.90    3.95    4.00  
  f      0.074   0.071   0.068   0.065   0.063   0.060   0.058   0.055   0.053  
 stol     4.05    4.10    4.15    4.20    4.25    4.30    4.35    4.40    4.45  
  f      0.051   0.049   0.047   0.045   0.043   0.041   0.040   0.038   0.037  
 stol     4.50    4.55    4.60    4.65    4.70    4.75    4.80    4.85    4.90  
  f      0.035   0.034   0.033   0.032   0.031   0.030   0.029   0.028   0.027  
 stol     4.95    5.00    5.05    5.10    5.15    5.20    5.25    5.30    5.35  
  f      0.026   0.025   0.024   0.023   0.023   0.022   0.022   0.021   0.020  
 stol     5.40    5.45    5.50    5.55    5.60    5.65    5.70    5.75    5.80  
  f      0.020   0.019   0.019   0.018   0.018   0.017   0.016   0.016   0.015  
;
H 0.000 0.000 'International Tables Vol C Tables  4.2.6.8 and 6.1.1.1'
;
 stol     0.00    0.05    0.10    0.15    0.20    0.25    0.30    0.35    0.40  
  f      1.000   0.960   0.854   0.713   0.568   0.438   0.331   0.248   0.184  
 stol     0.45    0.50    0.55    0.60    0.65    0.70    0.75    0.80    0.85  
  f      0.138   0.103   0.078   0.060   0.046   0.036   0.028   0.022   0.018  
 stol     0.90    0.95    1.00    1.05    1.10    1.15    1.20    1.25    1.30  
  f      0.014   0.011   0.009   0.007   0.006   0.005   0.004   0.004   0.003  
 stol     1.35    1.40    1.45    1.50    1.55    1.60    1.65    1.70    1.75  
  f      0.003   0.002   0.002   0.002   0.002   0.002   0.001   0.001   0.000  
 stol     1.80    1.85    1.90    1.95    2.00    2.05    2.10    2.15    2.20  
  f      0.000   0.000   0.000   0.000   0.000   0.000   0.000   0.000   0.000  
 stol     2.25    2.30    2.35    2.40    2.45    2.50    2.55    2.60    2.65  
  f      0.000   0.000   0.000   0.000   0.000   0.000   0.000   0.000   0.000  
 stol     2.70    2.75    2.80    2.85    2.90    2.95    3.00    3.05    3.10  
  f      0.000   0.000   0.000   0.000   0.000   0.000   0.000   0.000   0.000  
 stol     3.15    3.20    3.25    3.30    3.35    3.40    3.45    3.50    3.55  
  f      0.000   0.000   0.000   0.000   0.000   0.000   0.000   0.000   0.000  
 stol     3.60    3.65    3.70    3.75    3.80    3.85    3.90    3.95    4.00  
  f      0.000   0.000   0.000   0.000   0.000   0.000   0.000   0.000   0.000  
 stol     4.05    4.10    4.15    4.20    4.25    4.30    4.35    4.40    4.45  
  f      0.000   0.000   0.000   0.000   0.000   0.000   0.000   0.000   0.000  
 stol     4.50    4.55    4.60    4.65    4.70    4.75    4.80    4.85    4.90  
  f      0.000   0.000   0.000   0.000   0.000   0.000   0.000   0.000   0.000  
 stol     4.95    5.00    5.05    5.10    5.15    5.20    5.25    5.30    5.35  
  f      0.000   0.000   0.000   0.000   0.000   0.000   0.000   0.000   0.000  
 stol     5.40    5.45    5.50    5.55    5.60    5.65    5.70    5.75    5.80  
  f      0.000   0.000   0.000   0.000   0.000   0.000   0.000   0.000   0.000  
;
Br -0.290 2.460 'International Tables Vol C Tables  4.2.6.8 and 6.1.1.1'
;
 stol     0.00    0.05    0.10    0.15    0.20    0.25    0.30    0.35    0.40  
  f     35.000  34.291  32.450  30.095  27.749  25.658  23.857  22.288  20.874  
 stol     0.45    0.50    0.55    0.60    0.65    0.70    0.75    0.80    0.85  
  f     19.558  18.307  17.107  15.958  14.865  13.837  12.879  12.001  11.200  
 stol     0.90    0.95    1.00    1.05    1.10    1.15    1.20    1.25    1.30  
  f     10.480   9.834   9.262   8.757   8.312   7.922   7.580   7.280   7.016  
 stol     1.35    1.40    1.45    1.50    1.55    1.60    1.65    1.70    1.75  
  f      6.783   6.574   6.387   6.216   6.059   5.913   5.776   5.645   5.520  
 stol     1.80    1.85    1.90    1.95    2.00    2.05    2.10    2.15    2.20  
  f      5.398   5.279   5.162   5.047   4.932   4.817   4.703   4.590   4.479  
 stol     2.25    2.30    2.35    2.40    2.45    2.50    2.55    2.60    2.65  
  f      4.368   4.259   4.151   4.044   3.939   3.836   3.731   3.629   3.530  
 stol     2.70    2.75    2.80    2.85    2.90    2.95    3.00    3.05    3.10  
  f      3.434   3.340   3.248   3.160   3.073   2.990   2.909   2.829   2.752  
 stol     3.15    3.20    3.25    3.30    3.35    3.40    3.45    3.50    3.55  
  f      2.678   2.607   2.539   2.473   2.410   2.349   2.291   2.235   2.182  
 stol     3.60    3.65    3.70    3.75    3.80    3.85    3.90    3.95    4.00  
  f      2.132   2.083   2.036   1.991   1.948   1.907   1.867   1.829   1.793  
 stol     4.05    4.10    4.15    4.20    4.25    4.30    4.35    4.40    4.45  
  f      1.758   1.725   1.694   1.663   1.635   1.607   1.581   1.556   1.533  
 stol     4.50    4.55    4.60    4.65    4.70    4.75    4.80    4.85    4.90  
  f      1.510   1.489   1.468   1.449   1.430   1.413   1.396   1.380   1.365  
 stol     4.95    5.00    5.05    5.10    5.15    5.20    5.25    5.30    5.35  
  f      1.351   1.337   1.324   1.311   1.299   1.288   1.276   1.265   1.255  
 stol     5.40    5.45    5.50    5.55    5.60    5.65    5.70    5.75    5.80  
  f      1.244   1.234   1.224   1.215   1.205   1.195   1.185   1.175   1.165  
;
N 0.006 0.003 'International Tables Vol C Tables  4.2.6.8 and 6.1.1.1'
;
 stol     0.00    0.05    0.10    0.15    0.20    0.25    0.30    0.35    0.40  
  f      7.000   6.776   6.180   5.385   4.563   3.825   3.219   2.747   2.393  
 stol     0.45    0.50    0.55    0.60    0.65    0.70    0.75    0.80    0.85  
  f      2.132   1.942   1.802   1.697   1.616   1.551   1.496   1.445   1.398  
 stol     0.90    0.95    1.00    1.05    1.10    1.15    1.20    1.25    1.30  
  f      1.353   1.309   1.265   1.221   1.177   1.133   1.090   1.047   1.004  
 stol     1.35    1.40    1.45    1.50    1.55    1.60    1.65    1.70    1.75  
  f      0.962   0.921   0.882   0.843   0.805   0.769   0.734   0.700   0.667  
 stol     1.80    1.85    1.90    1.95    2.00    2.05    2.10    2.15    2.20  
  f      0.636   0.606   0.578   0.551   0.525   0.500   0.477   0.454   0.433  
 stol     2.25    2.30    2.35    2.40    2.45    2.50    2.55    2.60    2.65  
  f      0.412   0.393   0.374   0.357   0.340   0.324   0.309   0.295   0.282  
 stol     2.70    2.75    2.80    2.85    2.90    2.95    3.00    3.05    3.10  
  f      0.269   0.257   0.245   0.234   0.223   0.213   0.204   0.195   0.187  
 stol     3.15    3.20    3.25    3.30    3.35    3.40    3.45    3.50    3.55  
  f      0.179   0.171   0.164   0.157   0.150   0.144   0.138   0.132   0.127  
 stol     3.60    3.65    3.70    3.75    3.80    3.85    3.90    3.95    4.00  
  f      0.122   0.117   0.112   0.108   0.103   0.099   0.095   0.092   0.088  
 stol     4.05    4.10    4.15    4.20    4.25    4.30    4.35    4.40    4.45  
  f      0.085   0.081   0.078   0.075   0.072   0.070   0.067   0.064   0.062  
 stol     4.50    4.55    4.60    4.65    4.70    4.75    4.80    4.85    4.90  
  f      0.060   0.058   0.056   0.054   0.052   0.050   0.049   0.047   0.046  
 stol     4.95    5.00    5.05    5.10    5.15    5.20    5.25    5.30    5.35  
  f      0.044   0.043   0.042   0.041   0.039   0.038   0.037   0.036   0.035  
 stol     5.40    5.45    5.50    5.55    5.60    5.65    5.70    5.75    5.80  
  f      0.034   0.033   0.032   0.031   0.031   0.030   0.029   0.028   0.027  
;
O 0.011 0.006 'International Tables Vol C Tables  4.2.6.8 and 6.1.1.1'
;
 stol     0.00    0.05    0.10    0.15    0.20    0.25    0.30    0.35    0.40  
  f      8.000   7.798   7.245   6.472   5.623   4.808   4.089   3.489   3.006  
 stol     0.45    0.50    0.55    0.60    0.65    0.70    0.75    0.80    0.85  
  f      2.629   2.338   2.115   1.946   1.816   1.714   1.635   1.568   1.512  
 stol     0.90    0.95    1.00    1.05    1.10    1.15    1.20    1.25    1.30  
  f      1.463   1.419   1.377   1.337   1.298   1.259   1.221   1.183   1.145  
 stol     1.35    1.40    1.45    1.50    1.55    1.60    1.65    1.70    1.75  
  f      1.107   1.070   1.033   0.997   0.961   0.926   0.891   0.857   0.824  
 stol     1.80    1.85    1.90    1.95    2.00    2.05    2.10    2.15    2.20  
  f      0.792   0.761   0.731   0.702   0.674   0.647   0.620   0.595   0.570  
 stol     2.25    2.30    2.35    2.40    2.45    2.50    2.55    2.60    2.65  
  f      0.547   0.524   0.503   0.482   0.462   0.443   0.425   0.407   0.391  
 stol     2.70    2.75    2.80    2.85    2.90    2.95    3.00    3.05    3.10  
  f      0.375   0.359   0.345   0.331   0.317   0.304   0.292   0.280   0.269  
 stol     3.15    3.20    3.25    3.30    3.35    3.40    3.45    3.50    3.55  
  f      0.259   0.249   0.239   0.230   0.221   0.212   0.204   0.196   0.189  
 stol     3.60    3.65    3.70    3.75    3.80    3.85    3.90    3.95    4.00  
  f      0.182   0.175   0.168   0.162   0.156   0.150   0.145   0.139   0.134  
 stol     4.05    4.10    4.15    4.20    4.25    4.30    4.35    4.40    4.45  
  f      0.129   0.124   0.120   0.115   0.111   0.107   0.103   0.100   0.096  
 stol     4.50    4.55    4.60    4.65    4.70    4.75    4.80    4.85    4.90  
  f      0.093   0.090   0.087   0.084   0.081   0.079   0.076   0.073   0.071  
 stol     4.95    5.00    5.05    5.10    5.15    5.20    5.25    5.30    5.35  
  f      0.069   0.067   0.065   0.063   0.061   0.060   0.058   0.056   0.055  
 stol     5.40    5.45    5.50    5.55    5.60    5.65    5.70    5.75    5.80  
  f      0.053   0.052   0.050   0.049   0.048   0.046   0.045   0.044   0.042  
;
P 0.102 0.094 'International Tables Vol C Tables  4.2.6.8 and 6.1.1.1'
;
 stol     0.00    0.05    0.10    0.15    0.20    0.25    0.30    0.35    0.40  
  f     15.000  14.458  13.138  11.629  10.327   9.335   8.600   8.029   7.547  
 stol     0.45    0.50    0.55    0.60    0.65    0.70    0.75    0.80    0.85  
  f      7.103   6.674   6.250   5.829   5.418   5.020   4.640   4.284   3.953  
 stol     0.90    0.95    1.00    1.05    1.10    1.15    1.20    1.25    1.30  
  f      3.649   3.372   3.122   2.898   2.698   2.521   2.364   2.226   2.104  
 stol     1.35    1.40    1.45    1.50    1.55    1.60    1.65    1.70    1.75  
  f      1.997   1.903   1.820   1.747   1.683   1.626   1.575   1.530   1.490  
 stol     1.80    1.85    1.90    1.95    2.00    2.05    2.10    2.15    2.20  
  f      1.453   1.420   1.389   1.359   1.333   1.338   1.338   1.334   1.327  
 stol     2.25    2.30    2.35    2.40    2.45    2.50    2.55    2.60    2.65  
  f      1.316   1.303   1.286   1.267   1.245   1.222   1.186   1.152   1.120  
 stol     2.70    2.75    2.80    2.85    2.90    2.95    3.00    3.05    3.10  
  f      1.090   1.062   1.035   1.010   0.986   0.963   0.942   0.925   0.908  
 stol     3.15    3.20    3.25    3.30    3.35    3.40    3.45    3.50    3.55  
  f      0.891   0.874   0.857   0.841   0.825   0.808   0.793   0.777   0.761  
 stol     3.60    3.65    3.70    3.75    3.80    3.85    3.90    3.95    4.00  
  f      0.746   0.731   0.716   0.701   0.687   0.673   0.659   0.645   0.632  
 stol     4.05    4.10    4.15    4.20    4.25    4.30    4.35    4.40    4.45  
  f      0.619   0.606   0.593   0.581   0.568   0.557   0.545   0.533   0.522  
 stol     4.50    4.55    4.60    4.65    4.70    4.75    4.80    4.85    4.90  
  f      0.511   0.500   0.489   0.479   0.468   0.458   0.448   0.439   0.429  
 stol     4.95    5.00    5.05    5.10    5.15    5.20    5.25    5.30    5.35  
  f      0.420   0.411   0.402   0.394   0.385   0.377   0.369   0.361   0.353  
 stol     5.40    5.45    5.50    5.55    5.60    5.65    5.70    5.75    5.80  
  f      0.345   0.338   0.331   0.324   0.317   0.310   0.304   0.297   0.291  
;
S 0.125 0.123 'International Tables Vol C Tables  4.2.6.8 and 6.1.1.1'
;
 stol     0.00    0.05    0.10    0.15    0.20    0.25    0.30    0.35    0.40  
  f     16.000  15.484  14.177  12.583  11.109   9.927   9.039   8.376   7.856  
 stol     0.45    0.50    0.55    0.60    0.65    0.70    0.75    0.80    0.85  
  f      7.417   7.017   6.633   6.254   5.877   5.505   5.141   4.790   4.454  
 stol     0.90    0.95    1.00    1.05    1.10    1.15    1.20    1.25    1.30  
  f      4.138   3.842   3.570   3.320   3.092   2.885   2.699   2.533   2.384  
 stol     1.35    1.40    1.45    1.50    1.55    1.60    1.65    1.70    1.75  
  f      2.251   2.133   2.028   1.935   1.853   1.779   1.713   1.655   1.604  
 stol     1.80    1.85    1.90    1.95    2.00    2.05    2.10    2.15    2.20  
  f      1.557   1.515   1.477   1.443   1.411   1.384   1.359   1.334   1.310  
 stol     2.25    2.30    2.35    2.40    2.45    2.50    2.55    2.60    2.65  
  f      1.287   1.265   1.243   1.222   1.202   1.182   1.164   1.146   1.129  
 stol     2.70    2.75    2.80    2.85    2.90    2.95    3.00    3.05    3.10  
  f      1.111   1.094   1.077   1.060   1.043   1.026   1.009   0.992   0.976  
 stol     3.15    3.20    3.25    3.30    3.35    3.40    3.45    3.50    3.55  
  f      0.960   0.943   0.927   0.911   0.895   0.880   0.864   0.849   0.834  
 stol     3.60    3.65    3.70    3.75    3.80    3.85    3.90    3.95    4.00  
  f      0.819   0.804   0.789   0.775   0.760   0.746   0.732   0.719   0.705  
 stol     4.05    4.10    4.15    4.20    4.25    4.30    4.35    4.40    4.45  
  f      0.692   0.678   0.666   0.653   0.640   0.628   0.616   0.604   0.592  
 stol     4.50    4.55    4.60    4.65    4.70    4.75    4.80    4.85    4.90  
  f      0.580   0.569   0.557   0.546   0.535   0.525   0.514   0.504   0.494  
 stol     4.95    5.00    5.05    5.10    5.15    5.20    5.25    5.30    5.35  
  f      0.484   0.474   0.464   0.455   0.446   0.437   0.428   0.419   0.411  
 stol     5.40    5.45    5.50    5.55    5.60    5.65    5.70    5.75    5.80  
  f      0.402   0.394   0.386   0.378   0.371   0.363   0.356   0.349   0.342  
;

loop_
_geom_angle_atom_site_label_1
_geom_angle_atom_site_label_2
_geom_angle_atom_site_label_3
_geom_angle
_geom_angle_publ_flag
S1 P1 N1 113.94(12) yes
S1 P1 C17 110.22(14) yes
S1 P1 C23 113.53(15) yes
N1 P1 C17 108.81(18) yes
N1 P1 C23 102.41(16) yes
C17 P1 C23 107.46(19) yes
P1 N1 C1 121.0(2) yes
P1 N1 C3 119.8(2) yes
C1 N1 C3 118.0(3) yes
N1 C1 C2 109.9(3) yes
N1 C1 C11 112.0(3) yes
C2 C1 C11 116.1(3) yes
C1 C2 N2 107.0(3) yes
C1 C2 C5 111.7(3) yes
N2 C2 C5 111.4(3) yes
C2 N2 C4 114.3(3) yes
C2 C5 C6 119.6(3) yes
C2 C5 C10 121.0(3) yes
C6 C5 C10 119.4(4) yes
C5 C6 C7 120.8(4) yes
C6 C7 C8 118.8(4) yes
Br1 C8 C7 119.2(3) yes
Br1 C8 C9 118.6(3) yes
C7 C8 C9 122.2(4) yes
C8 C9 C10 118.3(4) yes
C5 C10 C9 120.5(4) yes
C1 C11 C12 123.7(3) yes
C1 C11 C16 118.7(3) yes
C12 C11 C16 117.6(3) yes
C11 C12 C13 120.3(4) yes
C12 C13 C14 119.9(4) yes
Br2 C14 C13 120.3(3) yes
Br2 C14 C15 118.6(4) yes
C13 C14 C15 121.1(4) yes
C14 C15 C16 119.2(4) yes
C11 C16 C15 121.9(4) yes
P1 C17 C18 122.4(3) yes
P1 C17 C22 119.0(4) yes
C18 C17 C22 118.5(4) yes
C17 C18 C19 120.7(4) yes
C18 C19 C20 120.8(5) yes
C19 C20 C21 120.7(6) yes
C20 C21 C22 119.7(6) yes
C17 C22 C21 119.7(5) yes
P1 C23 C24 124.0(3) yes
P1 C23 C28 116.9(3) yes
C24 C23 C28 119.1(4) yes
C23 C24 C25 120.6(4) yes
C24 C25 C26 120.0(5) yes
C25 C26 C27 120.0(5) yes
C26 C27 C28 120.5(5) yes
C23 C28 C27 119.6(4) yes
C30 C29 O33 120.7(3) yes
C30 C29 O34 113.9(3) yes
O33 C29 O34 125.4(3) yes
C29 C30 C31 111.7(3) yes
C29 C30 O35 109.8(3) yes
C31 C30 O35 110.4(3) yes
C30 C31 C32 110.6(3) yes
C30 C31 O38 110.9(3) yes
C32 C31 O38 111.7(3) yes
C31 C32 O36 114.7(3) yes
C31 C32 O37 121.2(3) yes
O36 C32 O37 124.1(3) yes

loop_
_geom_bond_atom_site_label_1
_geom_bond_atom_site_label_2
_geom_bond_distance
_geom_bond_publ_flag
Br1 C8 1.899(4) yes
Br2 C14 1.893(4) yes
P1 S1 1.9370(15) yes
P1 N1 1.661(3) yes
P1 C17 1.819(5) yes
P1 C23 1.804(4) yes
N1 C1 1.475(4) yes
N1 C3 1.458(5) yes
C1 C2 1.549(5) yes
C1 C11 1.504(5) yes
C2 N2 1.519(4) yes
C2 C5 1.510(5) yes
N2 C4 1.477(5) yes
C5 C6 1.373(6) yes
C5 C10 1.382(6) yes
C6 C7 1.392(6) yes
C7 C8 1.354(6) yes
C8 C9 1.382(6) yes
C9 C10 1.389(6) yes
C11 C12 1.398(5) yes
C11 C16 1.389(6) yes
C12 C13 1.390(6) yes
C13 C14 1.360(7) yes
C14 C15 1.371(6) yes
C15 C16 1.369(6) yes
C17 C18 1.372(6) yes
C17 C22 1.385(6) yes
C18 C19 1.367(7) yes
C19 C20 1.334(9) yes
C20 C21 1.360(11) yes
C21 C22 1.390(10) yes
C23 C24 1.361(6) yes
C23 C28 1.382(6) yes
C24 C25 1.382(7) yes
C25 C26 1.352(8) yes
C26 C27 1.361(8) yes
C27 C28 1.377(7) yes
C29 C30 1.508(5) yes
C29 O33 1.213(5) yes
C29 O34 1.297(5) yes
C30 C31 1.521(5) yes
C30 O35 1.424(4) yes
C31 C32 1.515(5) yes
C31 O38 1.421(4) yes
C32 O36 1.277(5) yes
C32 O37 1.233(5) yes

loop_
_cod_related_entry_id
_cod_related_entry_database
_cod_related_entry_code
1 ChemSpider 30659775
